data_7053906
loop_
_publ_author_name
'Wang, Pin-Ning'
'Yeh, Chun-Wei'
'Tsou, Chi-Hui'
'Ho, Yuh-Wen'
'Lin, Shui-Chuan'
'Suen, Maw-Cherng'

_publ_section_title
;
 Structural diversity in the self-assembly of Ag(i) complexes containing
 2,6-dimethyl-3,5-dicyano-4-(3-pyridyl)-1,4-dihydropyridine
;
_journal_issue 3
_journal_name_full 'New Journal of Chemistry'
_journal_page_first 1079
_journal_paper_doi 10.1039/c3nj01322g
_journal_volume 38
_journal_year 2014
_chemical_formula_moiety 'C28 H24 Ag2 Cl N8 O4, Cl O4 '
_chemical_formula_sum 'C28 H24 Ag2 Cl2 N8 O8'
_chemical_formula_weight 887.19
_space_group_IT_number 2
_symmetry_cell_setting triclinic
_symmetry_Int_Tables_number 2
_symmetry_space_group_name_Hall '-P 1'
_symmetry_space_group_name_H-M 'P -1'
_atom_sites_solution_hydrogens geom
_atom_sites_solution_primary direct
_atom_sites_solution_secondary difmap
_audit_creation_method SHELXL-97
_cell_angle_alpha 84.345(3)
_cell_angle_beta 80.885(3)
_cell_angle_gamma 71.359(4)
_cell_formula_units_Z 2
_cell_length_a 8.5452(4)
_cell_length_b 12.2962(4)
_cell_length_c 15.9721(6)
_cell_measurement_reflns_used 6890
_cell_measurement_temperature 150(2)
_cell_measurement_theta_max 29.1152
_cell_measurement_theta_min 3.0422
_cell_volume 1568.06(11)
_computing_cell_refinement
; 
CrysAlis RED, Oxford Diffraction Ltd., 
Version 1.171.32.29 (release 10-06-2008 CrysAlis171 .NET) 
(compiled Jun 10 2008,16:49:55) 
;
_computing_data_collection
; 
CrysAlis CCD, Oxford Diffraction Ltd., 
Version 1.171.32.29 (release 10-06-2008 CrysAlis171 .NET) 
(compiled Jun 10 2008,16:49:55) 
;
_computing_data_reduction
; 
CrysAlis RED, Oxford Diffraction Ltd., 
Version 1.171.32.29 (release 10-06-2008 CrysAlis171 .NET) 
(compiled Jun 10 2008,16:49:55) 
;
_computing_molecular_graphics 'Bruker SHELXTL'
_computing_publication_material 'Bruker SHELXTL'
_computing_structure_refinement 'SHELXL-97 (Sheldrick, 2008)'
_computing_structure_solution 'SHELXS-97 (Sheldrick, 2008)'
_diffrn_ambient_temperature 150(2)
_diffrn_measured_fraction_theta_full 0.997
_diffrn_measured_fraction_theta_max 0.848
_diffrn_measurement_device_type 'CCD detector'
_diffrn_measurement_method '\w scans'
_diffrn_radiation_monochromator graphite
_diffrn_radiation_probe x-ray
_diffrn_radiation_type MoK\a
_diffrn_radiation_wavelength 0.71073
_diffrn_reflns_av_R_equivalents 0.0164
_diffrn_reflns_av_sigmaI/netI 0.0282
_diffrn_reflns_limit_h_max 10
_diffrn_reflns_limit_h_min -11
_diffrn_reflns_limit_k_max 16
_diffrn_reflns_limit_k_min -16
_diffrn_reflns_limit_l_max 21
_diffrn_reflns_limit_l_min -21
_diffrn_reflns_number 13813
_diffrn_reflns_theta_full 26.00
_diffrn_reflns_theta_max 29.18
_diffrn_reflns_theta_min 3.05
_diffrn_source 'fine-focus sealed tube'
_exptl_absorpt_coefficient_mu 1.483
_exptl_absorpt_correction_T_max 1.00000
_exptl_absorpt_correction_T_min 0.95373
_exptl_absorpt_correction_type multi-scan
_exptl_absorpt_process_details
; 
CrysAlisPro, Agilent Technologies, 
Version 1.171.35.21 (release 20-01-2012 CrysAlis171 .NET) 
(compiled Jan 23 2012,18:06:46) 
Empirical absorption correction using spherical harmonics, 
 implemented in SCALE3 ABSPACK scaling algorithm. 
;
_exptl_crystal_colour colorless
_exptl_crystal_density_diffrn 1.879
_exptl_crystal_density_method 'not measured'
_exptl_crystal_description parallelepiped
_exptl_crystal_F_000 880
_exptl_crystal_size_max 0.48
_exptl_crystal_size_mid 0.42
_exptl_crystal_size_min 0.26
_refine_diff_density_max 0.451
_refine_diff_density_min -0.403
_refine_diff_density_rms 0.070
_refine_ls_extinction_method none
_refine_ls_goodness_of_fit_ref 1.046
_refine_ls_hydrogen_treatment mixed
_refine_ls_matrix_type full
_refine_ls_number_parameters 445
_refine_ls_number_reflns 7187
_refine_ls_number_restraints 0
_refine_ls_restrained_S_all 1.046
_refine_ls_R_factor_all 0.0286
_refine_ls_R_factor_gt 0.0237
_refine_ls_shift/su_max 0.001
_refine_ls_shift/su_mean 0.000
_refine_ls_structure_factor_coef Fsqd
_refine_ls_weighting_details 'calc w=1/[\s^2^(Fo^2^)+(0.0202P)^2^+0.7575P] where P=(Fo^2^+2Fc^2^)/3'
_refine_ls_weighting_scheme calc
_refine_ls_wR_factor_gt 0.0516
_refine_ls_wR_factor_ref 0.0537
_reflns_number_gt 6416
_reflns_number_total 7187
_reflns_threshold_expression >2sigma(I)
_cod_data_source_file c3nj01322g.txt
_cod_data_source_block 5
_cod_database_code 7053906

loop_
_symmetry_equiv_pos_as_xyz
'x, y, z'
'-x, -y, -z'

loop_
_atom_site_label
_atom_site_type_symbol
_atom_site_fract_x
_atom_site_fract_y
_atom_site_fract_z
_atom_site_U_iso_or_equiv
_atom_site_adp_type
_atom_site_occupancy
_atom_site_symmetry_multiplicity
_atom_site_calc_flag
_atom_site_refinement_flags
Ag1 Ag 0.377085(19) 0.107382(14) 0.306681(10) 0.02137(5) Uani 1 1 d .
Ag2 Ag -0.19888(2) 0.509941(14) 0.791266(10) 0.02023(5) Uani 1 1 d .
N1 N 0.3453(2) 0.42531(14) 0.08529(11) 0.0173(4) Uani 1 1 d .
N2 N 0.8286(2) -0.00375(15) -0.08336(11) 0.0189(4) Uani 1 1 d .
H2A H 0.836(3) -0.056(2) -0.1116(15) 0.019(6) Uiso 1 1 d .
N3 N 0.9746(2) 0.34213(15) -0.13952(12) 0.0267(4) Uani 1 1 d .
N4 N 0.5580(2) 0.09601(16) 0.19562(12) 0.0246(4) Uani 1 1 d .
N5 N 0.1811(2) 0.13033(14) 0.41518(10) 0.0175(4) Uani 1 1 d .
N6 N -0.2933(2) 0.52259(15) 0.37280(12) 0.0191(4) Uani 1 1 d .
H6A H -0.304(3) 0.577(2) 0.3396(15) 0.021(7) Uiso 1 1 d .
N7 N -0.4245(3) 0.16936(17) 0.39163(13) 0.0301(5) Uani 1 1 d .
N8 N -0.1754(2) 0.47683(17) 0.65722(12) 0.0261(4) Uani 1 1 d .
C1 C 0.2663(3) 0.44555(17) 0.01599(13) 0.0185(4) Uani 1 1 d .
H1B H 0.1588 0.4968 0.0191 0.022 Uiso 1 1 calc R
C2 C 0.3387(3) 0.39329(17) -0.05936(13) 0.0196(4) Uani 1 1 d .
H2B H 0.2810 0.4098 -0.1061 0.023 Uiso 1 1 calc R
C3 C 0.4982(3) 0.31603(17) -0.06453(13) 0.0173(4) Uani 1 1 d .
H3A H 0.5484 0.2797 -0.1147 0.021 Uiso 1 1 calc R
C4 C 0.5820(2) 0.29347(16) 0.00579(12) 0.0143(4) Uani 1 1 d .
C5 C 0.5005(3) 0.35167(17) 0.07864(13) 0.0173(4) Uani 1 1 d .
H5A H 0.5573 0.3387 0.1256 0.021 Uiso 1 1 calc R
C6 C 0.7490(2) 0.20065(17) 0.01029(12) 0.0150(4) Uani 1 1 d .
H6B H 0.8094 0.2233 0.0493 0.018 Uiso 1 1 calc R
C7 C 0.8579(2) 0.17890(17) -0.07540(13) 0.0168(4) Uani 1 1 d .
C8 C 0.8876(2) 0.08416(17) -0.11908(13) 0.0168(4) Uani 1 1 d .
C9 C 0.7488(2) -0.00416(17) -0.00180(12) 0.0162(4) Uani 1 1 d .
C10 C 0.7178(2) 0.08760(17) 0.04507(12) 0.0159(4) Uani 1 1 d .
C11 C 0.9240(2) 0.26822(18) -0.11192(13) 0.0191(4) Uani 1 1 d .
C12 C 0.9826(3) 0.06559(19) -0.20626(13) 0.0237(5) Uani 1 1 d .
H12A H 1.0246 0.1289 -0.2245 0.035 Uiso 1 1 calc R
H12B H 0.9101 0.0603 -0.2448 0.035 Uiso 1 1 calc R
H12C H 1.0740 -0.0044 -0.2054 0.035 Uiso 1 1 calc R
C13 C 0.7026(3) -0.11050(18) 0.02838(14) 0.0223(5) Uani 1 1 d .
H13A H 0.6511 -0.1038 0.0864 0.033 Uiso 1 1 calc R
H13B H 0.8011 -0.1761 0.0244 0.033 Uiso 1 1 calc R
H13C H 0.6262 -0.1198 -0.0063 0.033 Uiso 1 1 calc R
C14 C 0.6312(2) 0.08878(17) 0.12899(13) 0.0176(4) Uani 1 1 d .
C15 C 0.2194(3) 0.06404(18) 0.48568(13) 0.0225(5) Uani 1 1 d .
H15A H 0.3221 0.0071 0.4838 0.027 Uiso 1 1 calc R
C16 C 0.1120(3) 0.0774(2) 0.56070(14) 0.0282(5) Uani 1 1 d .
H16A H 0.1418 0.0298 0.6084 0.034 Uiso 1 1 calc R
C17 C -0.0406(3) 0.16234(19) 0.56420(14) 0.0238(5) Uani 1 1 d .
H17A H -0.1148 0.1722 0.6143 0.029 Uiso 1 1 calc R
C18 C -0.0822(2) 0.23269(17) 0.49242(12) 0.0152(4) Uani 1 1 d .
C19 C 0.0333(2) 0.21278(17) 0.41946(12) 0.0163(4) Uani 1 1 d .
H19A H 0.0066 0.2592 0.3709 0.020 Uiso 1 1 calc R
C20 C -0.2481(2) 0.32902(17) 0.49519(12) 0.0156(4) Uani 1 1 d .
H20A H -0.3249 0.3106 0.5426 0.019 Uiso 1 1 calc R
C21 C -0.3266(2) 0.34081(17) 0.41384(13) 0.0162(4) Uani 1 1 d .
C22 C -0.3414(2) 0.43075(17) 0.35691(13) 0.0171(4) Uani 1 1 d .
C23 C -0.2499(2) 0.53389(18) 0.44966(13) 0.0186(4) Uani 1 1 d .
C24 C -0.2320(2) 0.44606(18) 0.50925(13) 0.0173(4) Uani 1 1 d .
C25 C -0.3814(3) 0.24697(18) 0.39894(13) 0.0197(4) Uani 1 1 d .
C26 C -0.4119(3) 0.44287(19) 0.27542(13) 0.0220(5) Uani 1 1 d .
H26A H -0.4497 0.3783 0.2711 0.033 Uiso 1 1 calc R
H26B H -0.3274 0.4457 0.2286 0.033 Uiso 1 1 calc R
H26C H -0.5039 0.5124 0.2742 0.033 Uiso 1 1 calc R
C27 C -0.2315(3) 0.64834(18) 0.46083(15) 0.0262(5) Uani 1 1 d .
H27A H -0.1944 0.6474 0.5146 0.039 Uiso 1 1 calc R
H27B H -0.3370 0.7069 0.4590 0.039 Uiso 1 1 calc R
H27C H -0.1513 0.6642 0.4161 0.039 Uiso 1 1 calc R
C28 C -0.1996(3) 0.46363(18) 0.59094(14) 0.0207(4) Uani 1 1 d .
Cl1 Cl -0.00825(6) 0.71439(4) 0.82465(3) 0.01908(10) Uani 1 1 d .
O1 O 0.0236(2) 0.66087(15) 0.90642(11) 0.0368(4) Uani 1 1 d .
O2 O 0.1113(2) 0.77359(14) 0.79313(11) 0.0332(4) Uani 1 1 d .
O3 O 0.0033(2) 0.62814(13) 0.76649(10) 0.0293(4) Uani 1 1 d .
O4 O -0.1740(2) 0.79580(14) 0.83083(12) 0.0361(4) Uani 1 1 d .
Cl2 Cl 0.52411(7) 0.19572(4) 0.71717(3) 0.02363(11) Uani 1 1 d .
O5 O 0.5763(2) 0.10946(14) 0.78289(11) 0.0337(4) Uani 1 1 d .
O6 O 0.3532(2) 0.26299(15) 0.74000(11) 0.0380(4) Uani 1 1 d .
O7 O 0.5450(3) 0.14243(17) 0.63865(11) 0.0457(5) Uani 1 1 d .
O8 O 0.6264(2) 0.27122(14) 0.70781(12) 0.0395(5) Uani 1 1 d .

loop_
_atom_site_aniso_label
_atom_site_aniso_U_11
_atom_site_aniso_U_22
_atom_site_aniso_U_33
_atom_site_aniso_U_23
_atom_site_aniso_U_13
_atom_site_aniso_U_12
Ag1 0.02010(8) 0.02564(9) 0.01560(9) -0.00389(6) 0.00570(6) -0.00626(7)
Ag2 0.02381(9) 0.02276(9) 0.01355(8) -0.00629(6) -0.00039(6) -0.00586(7)
N1 0.0203(9) 0.0156(8) 0.0147(9) -0.0048(7) -0.0004(7) -0.0034(7)
N2 0.0252(10) 0.0159(9) 0.0140(9) -0.0040(7) 0.0009(7) -0.0050(8)
N3 0.0245(10) 0.0200(9) 0.0305(11) 0.0011(8) 0.0032(8) -0.0037(8)
N4 0.0247(10) 0.0282(10) 0.0197(10) -0.0019(8) 0.0022(8) -0.0088(8)
N5 0.0161(8) 0.0206(9) 0.0137(8) -0.0038(7) 0.0011(7) -0.0035(7)
N6 0.0234(9) 0.0164(9) 0.0177(9) -0.0003(7) -0.0065(7) -0.0049(8)
N7 0.0344(11) 0.0319(11) 0.0300(11) -0.0021(9) -0.0110(9) -0.0154(10)
N8 0.0256(10) 0.0333(11) 0.0197(10) -0.0105(8) -0.0015(8) -0.0074(9)
C1 0.0181(10) 0.0155(10) 0.0195(11) -0.0010(8) -0.0012(8) -0.0026(8)
C2 0.0243(11) 0.0201(10) 0.0147(10) 0.0014(8) -0.0049(8) -0.0071(9)
C3 0.0206(10) 0.0173(10) 0.0134(10) -0.0030(8) -0.0003(8) -0.0055(8)
C4 0.0167(9) 0.0145(9) 0.0131(10) -0.0027(7) -0.0003(7) -0.0072(8)
C5 0.0211(10) 0.0190(10) 0.0132(10) -0.0025(8) -0.0038(8) -0.0071(9)
C6 0.0152(9) 0.0180(10) 0.0117(9) -0.0021(8) -0.0017(7) -0.0044(8)
C7 0.0142(9) 0.0188(10) 0.0151(10) 0.0008(8) 0.0009(8) -0.0037(8)
C8 0.0156(9) 0.0174(10) 0.0140(10) 0.0021(8) -0.0020(8) -0.0015(8)
C9 0.0130(9) 0.0180(10) 0.0157(10) 0.0008(8) -0.0024(7) -0.0026(8)
C10 0.0129(9) 0.0210(10) 0.0118(10) 0.0019(8) -0.0023(7) -0.0029(8)
C11 0.0159(10) 0.0183(10) 0.0184(11) -0.0024(8) 0.0013(8) 0.0001(8)
C12 0.0256(11) 0.0227(11) 0.0165(11) -0.0014(9) 0.0038(9) -0.0018(9)
C13 0.0216(11) 0.0211(11) 0.0236(12) 0.0017(9) -0.0016(9) -0.0073(9)
C14 0.0163(10) 0.0166(10) 0.0175(11) 0.0005(8) -0.0025(8) -0.0021(8)
C15 0.0214(11) 0.0210(11) 0.0200(11) -0.0003(9) -0.0025(9) 0.0003(9)
C16 0.0306(12) 0.0293(12) 0.0161(11) 0.0056(9) -0.0012(9) -0.0003(10)
C17 0.0234(11) 0.0282(12) 0.0136(10) -0.0007(9) 0.0042(8) -0.0027(9)
C18 0.0167(9) 0.0161(10) 0.0137(10) -0.0037(8) -0.0001(8) -0.0064(8)
C19 0.0180(10) 0.0195(10) 0.0120(10) -0.0014(8) -0.0028(8) -0.0064(8)
C20 0.0146(9) 0.0206(10) 0.0116(9) -0.0042(8) -0.0002(7) -0.0055(8)
C21 0.0125(9) 0.0205(10) 0.0155(10) -0.0061(8) -0.0016(7) -0.0038(8)
C22 0.0136(9) 0.0208(10) 0.0152(10) -0.0072(8) -0.0015(8) -0.0015(8)
C23 0.0136(9) 0.0203(10) 0.0209(11) -0.0091(8) -0.0008(8) -0.0022(8)
C24 0.0141(9) 0.0214(10) 0.0160(10) -0.0089(8) -0.0020(8) -0.0025(8)
C25 0.0191(10) 0.0240(11) 0.0162(10) -0.0044(8) -0.0025(8) -0.0059(9)
C26 0.0217(11) 0.0252(11) 0.0186(11) -0.0038(9) -0.0057(8) -0.0042(9)
C27 0.0248(12) 0.0209(11) 0.0341(13) -0.0086(10) -0.0080(10) -0.0048(10)
C28 0.0172(10) 0.0234(11) 0.0204(11) -0.0095(9) 0.0008(8) -0.0039(9)
Cl1 0.0213(2) 0.0185(2) 0.0178(2) -0.00367(19) -0.00283(19) -0.0058(2)
O1 0.0463(11) 0.0440(11) 0.0266(9) 0.0101(8) -0.0166(8) -0.0208(9)
O2 0.0398(10) 0.0283(9) 0.0376(10) -0.0061(7) 0.0029(8) -0.0217(8)
O3 0.0366(9) 0.0282(9) 0.0271(9) -0.0140(7) 0.0061(7) -0.0168(8)
O4 0.0254(9) 0.0305(9) 0.0497(11) -0.0155(8) -0.0136(8) 0.0034(7)
Cl2 0.0280(3) 0.0200(3) 0.0170(3) -0.0014(2) 0.0028(2) -0.0019(2)
O5 0.0396(10) 0.0291(9) 0.0300(9) 0.0109(7) -0.0071(8) -0.0099(8)
O6 0.0269(9) 0.0373(10) 0.0374(10) -0.0013(8) 0.0063(8) 0.0020(8)
O7 0.0544(13) 0.0485(12) 0.0282(10) -0.0177(9) -0.0063(9) -0.0027(10)
O8 0.0432(11) 0.0286(9) 0.0430(11) -0.0021(8) 0.0152(9) -0.0157(8)

loop_
_atom_type_symbol
_atom_type_description
_atom_type_scat_dispersion_real
_atom_type_scat_dispersion_imag
_atom_type_scat_source
C C 0.0033 0.0016 'International Tables Vol C Tables 4.2.6.8 and 6.1.1.4'
H H 0.0000 0.0000 'International Tables Vol C Tables 4.2.6.8 and 6.1.1.4'
N N 0.0061 0.0033 'International Tables Vol C Tables 4.2.6.8 and 6.1.1.4'
O O 0.0106 0.0060 'International Tables Vol C Tables 4.2.6.8 and 6.1.1.4'
Cl Cl 0.1484 0.1585 'International Tables Vol C Tables 4.2.6.8 and 6.1.1.4'
Ag Ag -0.8971 1.1015 'International Tables Vol C Tables 4.2.6.8 and 6.1.1.4'

loop_
_geom_angle_atom_site_label_1
_geom_angle_atom_site_label_2
_geom_angle_atom_site_label_3
_geom_angle
_geom_angle_site_symmetry_1
_geom_angle_site_symmetry_3
N4 Ag1 N5 175.75(7) . .
N8 Ag2 N1 152.98(7) . 2_566
N8 Ag2 N3 108.07(7) . 1_456
N1 Ag2 N3 91.99(6) 2_566 1_456
N8 Ag2 O3 94.31(6) . .
N1 Ag2 O3 100.69(6) 2_566 .
N3 Ag2 O3 98.20(6) 1_456 .
C5 N1 C1 117.25(17) . .
C5 N1 Ag2 123.23(13) . 2_566
C1 N1 Ag2 118.61(13) . 2_566
C9 N2 C8 122.96(18) . .
C9 N2 H2A 117.7(16) . .
C8 N2 H2A 119.2(16) . .
C11 N3 Ag2 120.77(17) . 1_654
C14 N4 Ag1 167.32(18) . .
C19 N5 C15 117.88(17) . .
C19 N5 Ag1 124.91(13) . .
C15 N5 Ag1 116.83(14) . .
C23 N6 C22 122.33(19) . .
C23 N6 H6A 116.5(17) . .
C22 N6 H6A 120.5(17) . .
C28 N8 Ag2 165.11(18) . .
N1 C1 C2 122.61(19) . .
N1 C1 H1B 118.7 . .
C2 C1 H1B 118.7 . .
C1 C2 C3 119.26(19) . .
C1 C2 H2B 120.4 . .
C3 C2 H2B 120.4 . .
C4 C3 C2 119.31(19) . .
C4 C3 H3A 120.3 . .
C2 C3 H3A 120.3 . .
C3 C4 C5 117.51(18) . .
C3 C4 C6 123.54(17) . .
C5 C4 C6 118.65(17) . .
N1 C5 C4 124.04(19) . .
N1 C5 H5A 118.0 . .
C4 C5 H5A 118.0 . .
C4 C6 C7 113.55(16) . .
C4 C6 C10 109.00(15) . .
C7 C6 C10 107.82(16) . .
C4 C6 H6B 108.8 . .
C7 C6 H6B 108.8 . .
C10 C6 H6B 108.8 . .
C8 C7 C11 119.40(18) . .
C8 C7 C6 124.07(17) . .
C11 C7 C6 116.46(17) . .
C7 C8 N2 119.79(18) . .
C7 C8 C12 124.81(18) . .
N2 C8 C12 115.40(18) . .
C10 C9 N2 119.61(18) . .
C10 C9 C13 124.79(18) . .
N2 C9 C13 115.60(18) . .
C9 C10 C14 119.80(18) . .
C9 C10 C6 124.04(17) . .
C14 C10 C6 115.64(17) . .
N3 C11 C7 178.1(2) . .
C8 C12 H12A 109.5 . .
C8 C12 H12B 109.5 . .
H12A C12 H12B 109.5 . .
C8 C12 H12C 109.5 . .
H12A C12 H12C 109.5 . .
H12B C12 H12C 109.5 . .
C9 C13 H13A 109.5 . .
C9 C13 H13B 109.5 . .
H13A C13 H13B 109.5 . .
C9 C13 H13C 109.5 . .
H13A C13 H13C 109.5 . .
H13B C13 H13C 109.5 . .
N4 C14 C10 176.3(2) . .
N5 C15 C16 122.4(2) . .
N5 C15 H15A 118.8 . .
C16 C15 H15A 118.8 . .
C15 C16 C17 119.2(2) . .
C15 C16 H16A 120.4 . .
C17 C16 H16A 120.4 . .
C16 C17 C18 119.46(19) . .
C16 C17 H17A 120.3 . .
C18 C17 H17A 120.3 . .
C17 C18 C19 117.46(19) . .
C17 C18 C20 120.51(17) . .
C19 C18 C20 122.02(17) . .
N5 C19 C18 123.60(18) . .
N5 C19 H19A 118.2 . .
C18 C19 H19A 118.2 . .
C18 C20 C21 112.20(16) . .
C18 C20 C24 112.73(16) . .
C21 C20 C24 107.71(16) . .
C18 C20 H20A 108.0 . .
C21 C20 H20A 108.0 . .
C24 C20 H20A 108.0 . .
C22 C21 C25 120.26(19) . .
C22 C21 C20 123.99(18) . .
C25 C21 C20 115.72(18) . .
C21 C22 N6 120.04(19) . .
C21 C22 C26 125.30(19) . .
N6 C22 C26 114.64(18) . .
C24 C23 N6 119.82(19) . .
C24 C23 C27 125.3(2) . .
N6 C23 C27 114.86(19) . .
C23 C24 C28 118.49(19) . .
C23 C24 C20 124.02(18) . .
C28 C24 C20 117.48(18) . .
N7 C25 C21 176.1(2) . .
C22 C26 H26A 109.5 . .
C22 C26 H26B 109.5 . .
H26A C26 H26B 109.5 . .
C22 C26 H26C 109.5 . .
H26A C26 H26C 109.5 . .
H26B C26 H26C 109.5 . .
C23 C27 H27A 109.5 . .
C23 C27 H27B 109.5 . .
H27A C27 H27B 109.5 . .
C23 C27 H27C 109.5 . .
H27A C27 H27C 109.5 . .
H27B C27 H27C 109.5 . .
N8 C28 C24 178.9(2) . .
O1 Cl1 O2 109.75(11) . .
O1 Cl1 O4 109.73(11) . .
O2 Cl1 O4 109.24(10) . .
O1 Cl1 O3 109.70(10) . .
O2 Cl1 O3 109.61(9) . .
O4 Cl1 O3 108.79(10) . .
Cl1 O3 Ag2 120.81(8) . .
O7 Cl2 O5 109.70(11) . .
O7 Cl2 O6 110.82(12) . .
O5 Cl2 O6 109.93(10) . .
O7 Cl2 O8 109.08(12) . .
O5 Cl2 O8 108.82(11) . .
O6 Cl2 O8 108.45(11) . .

loop_
_geom_bond_atom_site_label_1
_geom_bond_atom_site_label_2
_geom_bond_distance
_geom_bond_site_symmetry_2
Ag1 N4 2.1445(17) .
Ag1 N5 2.1820(16) .
Ag2 N8 2.1848(18) .
Ag2 N1 2.2312(16) 2_566
Ag2 N3 2.4067(19) 1_456
Ag2 O3 2.5555(15) .
N1 C5 1.340(3) .
N1 C1 1.348(3) .
N1 Ag2 2.2312(16) 2_566
N2 C9 1.372(3) .
N2 C8 1.373(3) .
N2 H2A 0.80(2) .
N3 C11 1.149(3) .
N3 Ag2 2.4067(19) 1_654
N4 C14 1.142(3) .
N5 C19 1.340(3) .
N5 C15 1.343(3) .
N6 C23 1.369(3) .
N6 C22 1.376(3) .
N6 H6A 0.80(2) .
N7 C25 1.149(3) .
N8 C28 1.147(3) .
C1 C2 1.381(3) .
C1 H1B 0.9300 .
C2 C3 1.385(3) .
C2 H2B 0.9300 .
C3 C4 1.385(3) .
C3 H3A 0.9300 .
C4 C5 1.393(3) .
C4 C6 1.523(3) .
C5 H5A 0.9300 .
C6 C7 1.523(3) .
C6 C10 1.533(3) .
C6 H6B 0.9800 .
C7 C8 1.350(3) .
C7 C11 1.425(3) .
C8 C12 1.495(3) .
C9 C10 1.348(3) .
C9 C13 1.498(3) .
C10 C14 1.424(3) .
C12 H12A 0.9600 .
C12 H12B 0.9600 .
C12 H12C 0.9600 .
C13 H13A 0.9600 .
C13 H13B 0.9600 .
C13 H13C 0.9600 .
C15 C16 1.378(3) .
C15 H15A 0.9300 .
C16 C17 1.383(3) .
C16 H16A 0.9300 .
C17 C18 1.388(3) .
C17 H17A 0.9300 .
C18 C19 1.389(3) .
C18 C20 1.527(3) .
C19 H19A 0.9300 .
C20 C21 1.529(3) .
C20 C24 1.530(3) .
C20 H20A 0.9800 .
C21 C22 1.347(3) .
C21 C25 1.429(3) .
C22 C26 1.494(3) .
C23 C24 1.354(3) .
C23 C27 1.496(3) .
C24 C28 1.426(3) .
C26 H26A 0.9600 .
C26 H26B 0.9600 .
C26 H26C 0.9600 .
C27 H27A 0.9600 .
C27 H27B 0.9600 .
C27 H27C 0.9600 .
Cl1 O1 1.4288(17) .
Cl1 O2 1.4379(16) .
Cl1 O4 1.4446(17) .
Cl1 O3 1.4476(16) .
Cl2 O7 1.4318(18) .
Cl2 O5 1.4326(16) .
Cl2 O6 1.4385(17) .
Cl2 O8 1.4488(18) .
